data_7035393
loop_
_publ_author_name
'Platel, Rachel H.'
'Coogan, Michael P.'
'Platts, James A.'

_publ_section_title
;
 Stereoelectronic control of photophysics: red and yellow axial and
 equatorial anomers of a rhenium-quinoline complex.
;
_journal_issue 26
_journal_name_full 'Dalton transactions (Cambridge, England : 2003)'
_journal_page_first 11700
_journal_page_last 11704
_journal_paper_doi 10.1039/c5dt02136g
_journal_volume 44
_journal_year 2015
_chemical_formula_moiety 'C25 H26 N4'
_chemical_formula_sum 'C25 H26 N4'
_chemical_formula_weight 382.50
_chemical_name_systematic
;
 ?
;
_space_group_IT_number 14
_symmetry_cell_setting monoclinic
_symmetry_space_group_name_Hall '-P 2yn'
_symmetry_space_group_name_H-M 'P 1 21/n 1'
_atom_sites_solution_hydrogens geom
_atom_sites_solution_primary direct
_atom_sites_solution_secondary difmap
_audit_creation_method SHELXL-97
_audit_update_record
;
2015-05-11 deposited with the CCDC.
2015-06-10 downloaded from the CCDC.
;
_cell_angle_alpha 90.00
_cell_angle_beta 106.773(3)
_cell_angle_gamma 90.00
_cell_formula_units_Z 4
_cell_length_a 16.3443(11)
_cell_length_b 5.9490(4)
_cell_length_c 21.3716(15)
_cell_measurement_reflns_used 9726
_cell_measurement_temperature 100(2)
_cell_measurement_theta_max 27.5
_cell_measurement_theta_min 2.6
_cell_volume 1989.6(2)
_computing_structure_refinement 'SHELXL-97 (Sheldrick, 2008)'
_diffrn_ambient_temperature 100(2)
_diffrn_measured_fraction_theta_full 0.984
_diffrn_measured_fraction_theta_max 0.984
_diffrn_measurement_device_type CCD
_diffrn_measurement_method 'profile data from \w-scans'
_diffrn_radiation_monochromator graphite
_diffrn_radiation_source 'fine-focus sealed tube'
_diffrn_radiation_type MoK\a
_diffrn_radiation_wavelength 0.71075
_diffrn_reflns_av_R_equivalents 0.0379
_diffrn_reflns_av_sigmaI/netI 0.0339
_diffrn_reflns_limit_h_max 21
_diffrn_reflns_limit_h_min -21
_diffrn_reflns_limit_k_max 7
_diffrn_reflns_limit_k_min -6
_diffrn_reflns_limit_l_max 27
_diffrn_reflns_limit_l_min -27
_diffrn_reflns_number 17443
_diffrn_reflns_theta_full 27.48
_diffrn_reflns_theta_max 27.48
_diffrn_reflns_theta_min 3.57
_exptl_absorpt_coefficient_mu 0.077
_exptl_absorpt_correction_T_max 1.000
_exptl_absorpt_correction_T_min 0.774
_exptl_absorpt_correction_type multi-scan
_exptl_crystal_colour Colourless
_exptl_crystal_density_diffrn 1.277
_exptl_crystal_density_method 'not measured'
_exptl_crystal_description Lath
_exptl_crystal_F_000 816
_exptl_crystal_size_max 0.36
_exptl_crystal_size_mid 0.06
_exptl_crystal_size_min 0.04
_refine_diff_density_max 0.237
_refine_diff_density_min -0.232
_refine_diff_density_rms 0.043
_refine_ls_extinction_method none
_refine_ls_goodness_of_fit_ref 1.021
_refine_ls_hydrogen_treatment mixed
_refine_ls_matrix_type full
_refine_ls_number_parameters 268
_refine_ls_number_reflns 4497
_refine_ls_number_restraints 0
_refine_ls_restrained_S_all 1.021
_refine_ls_R_factor_all 0.0596
_refine_ls_R_factor_gt 0.0387
_refine_ls_shift/su_max 0.000
_refine_ls_shift/su_mean 0.000
_refine_ls_structure_factor_coef Fsqd
_refine_ls_weighting_details 'calc w=1/[\s^2^(Fo^2^)+(0.0523P)^2^+0.3982P] where P=(Fo^2^+2Fc^2^)/3'
_refine_ls_weighting_scheme calc
_refine_ls_wR_factor_gt 0.0927
_refine_ls_wR_factor_ref 0.1019
_reflns_number_gt 3413
_reflns_number_total 4497
_reflns_threshold_expression >2\s(I)
_cod_data_source_file c5dt02136g2.cif
_cod_data_source_block 2013ncs0531
_cod_depositor_comments
;
The following automatic conversions were performed:

'_symmetry_cell_setting' value 'Monoclinic' changed to 'monoclinic'
according to
/usr/data/users/saulius/crontab/automatic-downloads/rss-feeds/RSC/lib/dictionaries/cif_core.dic
dictionary named 'cif_core.dic' version 2.4.2 from 2011-04-26.

'_exptl_absorpt_correction_type' value 'Multi-scan' changed to
'multi-scan' according to
/usr/data/users/saulius/crontab/automatic-downloads/rss-feeds/RSC/lib/dictionaries/cif_core.dic
dictionary named 'cif_core.dic' version 2.4.2 from 2011-04-26.

Automatic conversion script
Id: cif_fix_values 3271 2015-04-21 07:52:19Z andrius 

 Adding full bibliography for 7035390--7035393.cif.
;
_cod_original_sg_symbol_H-M 'P 21/n'
_cod_database_code 7035393

loop_
_symmetry_equiv_pos_as_xyz
'x, y, z'
'-x+1/2, y+1/2, -z+1/2'
'-x, -y, -z'
'x-1/2, -y-1/2, z-1/2'

loop_
_atom_site_label
_atom_site_type_symbol
_atom_site_fract_x
_atom_site_fract_y
_atom_site_fract_z
_atom_site_U_iso_or_equiv
_atom_site_adp_type
_atom_site_occupancy
_atom_site_symmetry_multiplicity
_atom_site_calc_flag
_atom_site_refinement_flags
N3 N 0.04817(6) 0.41881(18) 0.22041(5) 0.0168(2) Uani 1 1 d .
N4 N 0.14565(6) 0.32415(18) 0.52252(5) 0.0181(2) Uani 1 1 d .
C9 C 0.09451(8) 0.5290(2) 0.27218(5) 0.0163(3) Uani 1 1 d .
N1 N 0.24577(6) 0.4922(2) 0.28980(5) 0.0181(2) Uani 1 1 d .
N2 N 0.18800(6) 0.45815(18) 0.38339(5) 0.0162(2) Uani 1 1 d .
C17 C 0.11711(7) 0.4539(2) 0.47052(6) 0.0175(3) Uani 1 1 d .
C1 C -0.02262(8) 0.5254(2) 0.18085(6) 0.0167(3) Uani 1 1 d .
C16 C 0.11838(8) 0.3581(2) 0.40516(6) 0.0188(3) Uani 1 1 d .
H16A H 0.1262 0.1931 0.4090 0.023 Uiso 1 1 calc R
H16B H 0.0630 0.3885 0.3723 0.023 Uiso 1 1 calc R
C10 C 0.17513(8) 0.4131(2) 0.31277(5) 0.0165(3) Uani 1 1 d .
H10 H 0.1686 0.2474 0.3051 0.020 Uiso 1 1 calc R
C7 C 0.00409(8) 0.8554(2) 0.25039(6) 0.0192(3) Uani 1 1 d .
H7 H -0.0101 1.0025 0.2611 0.023 Uiso 1 1 calc R
C2 C -0.07246(8) 0.4088(2) 0.12496(6) 0.0198(3) Uani 1 1 d .
H2 H -0.0556 0.2632 0.1153 0.024 Uiso 1 1 calc R
C6 C -0.04803(8) 0.7439(2) 0.19428(6) 0.0177(3) Uani 1 1 d .
C18 C 0.08674(8) 0.6751(2) 0.47354(6) 0.0205(3) Uani 1 1 d .
H18 H 0.0685 0.7636 0.4350 0.025 Uiso 1 1 calc R
C8 C 0.07470(8) 0.7492(2) 0.28873(6) 0.0183(3) Uani 1 1 d .
H8 H 0.1104 0.8221 0.3263 0.022 Uiso 1 1 calc R
C11 C 0.32897(8) 0.4108(2) 0.32979(5) 0.0188(3) Uani 1 1 d .
H11A H 0.3743 0.4843 0.3148 0.023 Uiso 1 1 calc R
H11B H 0.3325 0.2471 0.3227 0.023 Uiso 1 1 calc R
C25 C 0.14385(7) 0.4096(2) 0.58192(6) 0.0175(3) Uani 1 1 d .
C5 C -0.12373(8) 0.8381(2) 0.15202(6) 0.0221(3) Uani 1 1 d .
H5 H -0.1418 0.9833 0.1609 0.026 Uiso 1 1 calc R
C22 C 0.14030(8) 0.5640(2) 0.70528(6) 0.0246(3) Uani 1 1 d .
H22 H 0.1385 0.6138 0.7471 0.030 Uiso 1 1 calc R
C15 C 0.26989(8) 0.3621(2) 0.42271(6) 0.0174(3) Uani 1 1 d .
H15A H 0.2680 0.1967 0.4174 0.021 Uiso 1 1 calc R
H15B H 0.2775 0.3955 0.4694 0.021 Uiso 1 1 calc R
C19 C 0.08381(8) 0.7607(2) 0.53208(6) 0.0208(3) Uani 1 1 d .
H19 H 0.0631 0.9086 0.5346 0.025 Uiso 1 1 calc R
C21 C 0.11085(8) 0.7002(2) 0.65204(6) 0.0224(3) Uani 1 1 d .
H21 H 0.0894 0.8453 0.6572 0.027 Uiso 1 1 calc R
C23 C 0.17339(8) 0.3500(2) 0.69831(6) 0.0251(3) Uani 1 1 d .
H23 H 0.1944 0.2572 0.7357 0.030 Uiso 1 1 calc R
C20 C 0.11204(8) 0.6266(2) 0.58900(6) 0.0182(3) Uani 1 1 d .
C14 C 0.42627(8) 0.3242(2) 0.44023(6) 0.0212(3) Uani 1 1 d .
H14A H 0.4363 0.3443 0.4874 0.032 Uiso 1 1 calc R
H14B H 0.4757 0.3804 0.4277 0.032 Uiso 1 1 calc R
H14C H 0.4181 0.1641 0.4293 0.032 Uiso 1 1 calc R
C4 C -0.17079(8) 0.7214(2) 0.09862(6) 0.0239(3) Uani 1 1 d .
H4 H -0.2212 0.7864 0.0706 0.029 Uiso 1 1 calc R
C12 C 0.34640(8) 0.4546(2) 0.40328(6) 0.0166(3) Uani 1 1 d .
C24 C 0.17572(8) 0.2737(2) 0.63831(6) 0.0216(3) Uani 1 1 d .
H24 H 0.1987 0.1295 0.6345 0.026 Uiso 1 1 calc R
C13 C 0.35806(8) 0.7051(2) 0.41831(6) 0.0215(3) Uani 1 1 d .
H13A H 0.3052 0.7850 0.3961 0.032 Uiso 1 1 calc R
H13B H 0.4050 0.7627 0.4029 0.032 Uiso 1 1 calc R
H13C H 0.3714 0.7285 0.4656 0.032 Uiso 1 1 calc R
C3 C -0.14496(8) 0.5051(2) 0.08478(6) 0.0235(3) Uani 1 1 d .
H3 H -0.1780 0.4258 0.0474 0.028 Uiso 1 1 calc R
H100 H 0.2449(9) 0.652(3) 0.2876(7) 0.028(4) Uiso 1 1 d .

loop_
_atom_site_aniso_label
_atom_site_aniso_U_11
_atom_site_aniso_U_22
_atom_site_aniso_U_33
_atom_site_aniso_U_23
_atom_site_aniso_U_13
_atom_site_aniso_U_12
N3 0.0173(5) 0.0197(6) 0.0137(5) 0.0007(4) 0.0049(4) -0.0004(4)
N4 0.0172(5) 0.0216(6) 0.0166(5) 0.0013(4) 0.0065(4) -0.0016(4)
C9 0.0185(6) 0.0190(7) 0.0129(5) 0.0011(4) 0.0069(5) -0.0016(5)
N1 0.0179(5) 0.0226(6) 0.0145(5) 0.0005(4) 0.0058(4) -0.0002(4)
N2 0.0162(5) 0.0213(6) 0.0110(5) 0.0002(4) 0.0036(4) -0.0020(4)
C17 0.0139(6) 0.0224(7) 0.0164(6) 0.0009(5) 0.0046(5) -0.0049(5)
C1 0.0165(6) 0.0208(7) 0.0141(5) 0.0017(5) 0.0064(5) -0.0008(5)
C16 0.0181(6) 0.0228(7) 0.0153(6) -0.0004(5) 0.0046(5) -0.0045(5)
C10 0.0186(6) 0.0178(6) 0.0129(5) -0.0011(5) 0.0043(5) -0.0013(5)
C7 0.0240(7) 0.0165(7) 0.0200(6) 0.0008(5) 0.0110(5) 0.0001(5)
C2 0.0201(6) 0.0230(7) 0.0172(6) -0.0013(5) 0.0067(5) -0.0009(5)
C6 0.0190(6) 0.0204(7) 0.0162(6) 0.0027(5) 0.0091(5) -0.0001(5)
C18 0.0194(6) 0.0232(7) 0.0182(6) 0.0058(5) 0.0044(5) 0.0009(5)
C8 0.0218(6) 0.0194(7) 0.0143(5) -0.0016(5) 0.0062(5) -0.0033(5)
C11 0.0181(6) 0.0235(7) 0.0153(6) -0.0022(5) 0.0055(5) 0.0010(5)
C25 0.0145(6) 0.0220(7) 0.0169(6) 0.0012(5) 0.0059(5) -0.0029(5)
C5 0.0210(7) 0.0250(7) 0.0231(6) 0.0052(5) 0.0110(5) 0.0038(5)
C22 0.0226(7) 0.0366(8) 0.0170(6) -0.0045(5) 0.0097(5) -0.0071(6)
C15 0.0195(6) 0.0183(7) 0.0140(5) 0.0002(5) 0.0039(5) -0.0003(5)
C19 0.0190(6) 0.0191(7) 0.0251(6) 0.0008(5) 0.0078(5) 0.0013(5)
C21 0.0201(7) 0.0261(7) 0.0234(6) -0.0044(5) 0.0103(5) -0.0046(5)
C23 0.0223(7) 0.0358(8) 0.0180(6) 0.0062(6) 0.0072(5) -0.0013(6)
C20 0.0140(6) 0.0229(7) 0.0183(6) -0.0007(5) 0.0058(5) -0.0032(5)
C14 0.0196(6) 0.0237(7) 0.0192(6) -0.0013(5) 0.0038(5) 0.0006(5)
C4 0.0166(6) 0.0344(8) 0.0205(6) 0.0068(5) 0.0048(5) 0.0049(6)
C12 0.0170(6) 0.0179(7) 0.0147(6) -0.0023(5) 0.0043(5) -0.0009(5)
C24 0.0207(7) 0.0245(7) 0.0209(6) 0.0043(5) 0.0078(5) 0.0004(5)
C13 0.0213(7) 0.0217(7) 0.0221(6) -0.0029(5) 0.0073(5) -0.0025(5)
C3 0.0198(7) 0.0328(8) 0.0165(6) 0.0002(5) 0.0030(5) -0.0039(6)

loop_
_atom_type_symbol
_atom_type_description
_atom_type_scat_dispersion_real
_atom_type_scat_dispersion_imag
_atom_type_scat_source
C C 0.0033 0.0016 'International Tables Vol C Tables 4.2.6.8 and 6.1.1.4'
H H 0.0000 0.0000 'International Tables Vol C Tables 4.2.6.8 and 6.1.1.4'
N N 0.0061 0.0033 'International Tables Vol C Tables 4.2.6.8 and 6.1.1.4'

loop_
_geom_angle_atom_site_label_1
_geom_angle_atom_site_label_2
_geom_angle_atom_site_label_3
_geom_angle
C9 N3 C1 117.62(11)
C17 N4 C25 117.61(11)
N3 C9 C8 123.39(11)
N3 C9 C10 116.52(11)
C8 C9 C10 120.00(11)
C10 N1 C11 112.92(10)
C10 N1 H100 109.7(9)
C11 N1 H100 110.9(9)
C16 N2 C15 108.67(9)
C16 N2 C10 110.60(9)
C15 N2 C10 110.36(9)
N4 C17 C18 123.22(11)
N4 C17 C16 117.39(11)
C18 C17 C16 119.38(11)
N3 C1 C2 118.01(11)
N3 C1 C6 122.78(11)
C2 C1 C6 119.21(11)
N2 C16 C17 110.90(10)
N2 C16 H16A 109.5
C17 C16 H16A 109.5
N2 C16 H16B 109.5
C17 C16 H16B 109.5
H16A C16 H16B 108.0
N1 C10 N2 112.96(10)
N1 C10 C9 107.60(10)
N2 C10 C9 110.08(9)
N1 C10 H10 108.7
N2 C10 H10 108.7
C9 C10 H10 108.7
C8 C7 C6 119.27(12)
C8 C7 H7 120.4
C6 C7 H7 120.4
C3 C2 C1 120.38(12)
C3 C2 H2 119.8
C1 C2 H2 119.8
C1 C6 C7 117.38(11)
C1 C6 C5 119.01(11)
C7 C6 C5 123.60(12)
C19 C18 C17 119.65(12)
C19 C18 H18 120.2
C17 C18 H18 120.2
C7 C8 C9 119.54(11)
C7 C8 H8 120.2
C9 C8 H8 120.2
N1 C11 C12 114.08(10)
N1 C11 H11A 108.7
C12 C11 H11A 108.7
N1 C11 H11B 108.7
C12 C11 H11B 108.7
H11A C11 H11B 107.6
N4 C25 C20 122.82(11)
N4 C25 C24 118.19(12)
C20 C25 C24 118.99(11)
C4 C5 C6 120.52(12)
C4 C5 H5 119.7
C6 C5 H5 119.7
C21 C22 C23 120.13(12)
C21 C22 H22 119.9
C23 C22 H22 119.9
N2 C15 C12 112.63(10)
N2 C15 H15A 109.1
C12 C15 H15A 109.1
N2 C15 H15B 109.1
C12 C15 H15B 109.1
H15A C15 H15B 107.8
C18 C19 C20 119.24(12)
C18 C19 H19 120.4
C20 C19 H19 120.4
C22 C21 C20 120.56(13)
C22 C21 H21 119.7
C20 C21 H21 119.7
C24 C23 C22 120.90(12)
C24 C23 H23 119.5
C22 C23 H23 119.5
C25 C20 C19 117.41(11)
C25 C20 C21 119.20(11)
C19 C20 C21 123.38(12)
C12 C14 H14A 109.5
C12 C14 H14B 109.5
H14A C14 H14B 109.5
C12 C14 H14C 109.5
H14A C14 H14C 109.5
H14B C14 H14C 109.5
C5 C4 C3 120.48(12)
C5 C4 H4 119.8
C3 C4 H4 119.8
C13 C12 C14 110.57(10)
C13 C12 C15 110.89(10)
C14 C12 C15 108.70(10)
C13 C12 C11 110.87(10)
C14 C12 C11 108.73(10)
C15 C12 C11 106.97(10)
C23 C24 C25 120.19(13)
C23 C24 H24 119.9
C25 C24 H24 119.9
C12 C13 H13A 109.5
C12 C13 H13B 109.5
H13A C13 H13B 109.5
C12 C13 H13C 109.5
H13A C13 H13C 109.5
H13B C13 H13C 109.5
C2 C3 C4 120.39(12)
C2 C3 H3 119.8
C4 C3 H3 119.8

loop_
_geom_bond_atom_site_label_1
_geom_bond_atom_site_label_2
_geom_bond_distance
N3 C9 1.3205(15)
N3 C1 1.3752(15)
N4 C17 1.3226(15)
N4 C25 1.3756(15)
C9 C8 1.4184(18)
C9 C10 1.5182(17)
N1 C10 1.4568(15)
N1 C11 1.4639(15)
N1 H100 0.950(16)
N2 C16 1.4736(15)
N2 C15 1.4746(15)
N2 C10 1.4868(14)
C17 C18 1.4147(18)
C17 C16 1.5142(16)
C1 C2 1.4175(17)
C1 C6 1.4189(18)
C16 H16A 0.9900
C16 H16B 0.9900
C10 H10 1.0000
C7 C8 1.3626(17)
C7 C6 1.4192(17)
C7 H7 0.9500
C2 C3 1.3720(18)
C2 H2 0.9500
C6 C5 1.4198(17)
C18 C19 1.3643(17)
C18 H18 0.9500
C8 H8 0.9500
C11 C12 1.5353(15)
C11 H11A 0.9900
C11 H11B 0.9900
C25 C20 1.4160(19)
C25 C24 1.4197(17)
C5 C4 1.3671(19)
C5 H5 0.9500
C22 C21 1.3663(19)
C22 C23 1.408(2)
C22 H22 0.9500
C15 C12 1.5292(16)
C15 H15A 0.9900
C15 H15B 0.9900
C19 C20 1.4161(17)
C19 H19 0.9500
C21 C20 1.4221(17)
C21 H21 0.9500
C23 C24 1.3711(18)
C23 H23 0.9500
C14 C12 1.5281(17)
C14 H14A 0.9800
C14 H14B 0.9800
C14 H14C 0.9800
C4 C3 1.412(2)
C4 H4 0.9500
C12 C13 1.5244(18)
C24 H24 0.9500
C13 H13A 0.9800
C13 H13B 0.9800
C13 H13C 0.9800
C3 H3 0.9500
